data_7111169
loop_
_publ_author_name
'Gal\'an-Mascar\'os, Jos\'e R.'
'Dunbar, Kim R.'

_publ_section_title
;
 A microporous framework from a magnetic molecular square: [Co(HAT)Cl2]4
 (HAT = 1,4,5,8,9,11-hexaazatriphenylene)
;
_journal_issue 2
_journal_name_full 'Chemical Communications'
_journal_page_first 217
_journal_paper_doi 10.1039/b008209k
_journal_year 2001
_chemical_formula_sum 'C12 H10 N6 O2'
_chemical_formula_weight 270.26
_chemical_name_systematic
;
 ?
;
_space_group_IT_number 7
_symmetry_space_group_name_Hall 'P -2yc'
_symmetry_space_group_name_H-M 'P 1 c 1'
_atom_sites_solution_hydrogens geom
_atom_sites_solution_primary direct
_atom_sites_solution_secondary difmap
_audit_creation_method SHELXL-97
_cell_angle_alpha 90.00
_cell_angle_beta 90.04(3)
_cell_angle_gamma 90.00
_cell_formula_units_Z 4
_cell_length_a 6.9260(14)
_cell_length_b 9.242(2)
_cell_length_c 18.158(4)
_cell_measurement_temperature 110(2)
_cell_volume 1162.3(4)
_computing_structure_refinement 'SHELXL-97 (Sheldrick, 1997)'
_computing_structure_solution 'SIR97 (Giacovazzo et al. 1997)'
_diffrn_ambient_temperature 110(2)
_diffrn_measured_fraction_theta_full 0.964
_diffrn_measured_fraction_theta_max 0.964
_diffrn_radiation_monochromator graphite
_diffrn_radiation_source 'fine-focus sealed tube'
_diffrn_radiation_type MoK\a
_diffrn_radiation_wavelength 0.71069
_diffrn_reflns_av_R_equivalents 0.0673
_diffrn_reflns_av_sigmaI/netI 0.1338
_diffrn_reflns_limit_h_max 9
_diffrn_reflns_limit_h_min -9
_diffrn_reflns_limit_k_max 11
_diffrn_reflns_limit_k_min -12
_diffrn_reflns_limit_l_max 24
_diffrn_reflns_limit_l_min -16
_diffrn_reflns_number 8715
_diffrn_reflns_theta_full 28.33
_diffrn_reflns_theta_max 28.33
_diffrn_reflns_theta_min 2.20
_exptl_absorpt_coefficient_mu 0.112
_exptl_crystal_density_diffrn 1.544
_exptl_crystal_density_method 'not measured'
_exptl_crystal_F_000 560
_refine_diff_density_max 0.280
_refine_diff_density_min -0.282
_refine_diff_density_rms 0.063
_refine_ls_abs_structure_details 'Flack H D (1983), Acta Cryst. A39, 876-881'
_refine_ls_abs_structure_Flack -2(2)
_refine_ls_extinction_coef 0.0085(9)
_refine_ls_extinction_expression Fc^*^=kFc[1+0.001xFc^2^\l^3^/sin(2\q)]^-1/4^
_refine_ls_extinction_method SHELXL
_refine_ls_goodness_of_fit_ref 0.786
_refine_ls_hydrogen_treatment mixed
_refine_ls_matrix_type full
_refine_ls_number_parameters 424
_refine_ls_number_reflns 4374
_refine_ls_number_restraints 2
_refine_ls_restrained_S_all 0.786
_refine_ls_R_factor_all 0.1294
_refine_ls_R_factor_gt 0.0522
_refine_ls_shift/su_max 0.173
_refine_ls_shift/su_mean 0.017
_refine_ls_structure_factor_coef Fsqd
_refine_ls_weighting_details 'calc w=1/[\s^2^(Fo^2^)+(0.0431P)^2^+0.0000P] where P=(Fo^2^+2Fc^2^)/3'
_refine_ls_weighting_scheme calc
_refine_ls_wR_factor_gt 0.0958
_refine_ls_wR_factor_ref 0.1203
_reflns_number_gt 2601
_reflns_number_total 4374
_reflns_threshold_expression >2sigma(I)
_cod_data_source_file b008209ksup1.cif
_cod_data_source_block s
_cod_depositor_comments
;
The following automatic conversions were performed:
'_atom_site_symetry_multiplicity' tag replaced with
'_atom_site_symmetry_multiplicity'.

Automatic conversion script
Id: cif_correct_tags 1440 2010-10-19 06:21:57Z saulius 
;
_cod_database_code 7111169

loop_
_symmetry_equiv_pos_as_xyz
'x, y, z'
'x, -y, z+1/2'

loop_
_atom_site_label
_atom_site_type_symbol
_atom_site_fract_x
_atom_site_fract_y
_atom_site_fract_z
_atom_site_U_iso_or_equiv
_atom_site_adp_type
_atom_site_occupancy
_atom_site_symmetry_multiplicity
_atom_site_calc_flag
N1 N -0.5201(6) 0.6830(5) 0.3404(2) 0.0230(10) Uani 1 1 d
N2 N -0.6627(6) 0.3986(5) 0.3444(2) 0.0251(11) Uani 1 1 d
N3 N -0.7381(5) 0.2528(4) 0.2160(3) 0.0247(12) Uani 1 1 d
N4 N -0.6582(6) 0.3897(5) 0.0790(2) 0.0256(11) Uani 1 1 d
N5 N -0.5413(6) 0.6739(5) 0.0751(2) 0.0226(11) Uani 1 1 d
N6 N -0.4654(6) 0.8224(4) 0.2077(3) 0.0229(10) Uani 1 1 d
N21 N -0.1592(6) 0.3896(5) 0.3350(2) 0.0236(10) Uani 1 1 d
N22 N -0.2366(5) 0.2528(4) 0.1985(3) 0.0220(11) Uani 1 1 d
N23 N -0.1625(6) 0.3988(5) 0.0691(2) 0.0251(11) Uani 1 1 d
N24 N -0.0202(6) 0.6836(5) 0.0737(2) 0.0220(10) Uani 1 1 d
N25 N 0.0335(6) 0.8223(4) 0.2054(3) 0.0232(10) Uani 1 1 d
N26 N -0.0427(6) 0.6743(4) 0.3388(3) 0.0225(11) Uani 1 1 d
C1 C -0.5628(7) 0.6105(5) 0.2772(3) 0.0207(12) Uani 1 1 d
C2 C -0.6321(7) 0.4670(5) 0.2799(3) 0.0195(13) Uani 1 1 d
C3 C -0.6679(7) 0.3909(5) 0.2113(3) 0.0195(11) Uani 1 1 d
C4 C -0.6336(7) 0.4598(5) 0.1442(3) 0.0203(13) Uani 1 1 d
C5 C -0.5675(7) 0.6092(5) 0.1415(3) 0.0193(12) Uani 1 1 d
C6 C -0.5317(7) 0.6822(5) 0.2072(4) 0.0179(11) Uani 1 1 d
C7 C -0.5481(7) 0.6146(6) 0.4032(3) 0.0243(12) Uani 1 1 d
C8 C -0.6210(8) 0.4719(6) 0.4058(3) 0.0243(14) Uani 1 1 d
C9 C -0.7624(7) 0.1871(6) 0.1515(3) 0.0246(13) Uani 1 1 d
C10 C -0.7229(7) 0.2543(6) 0.0841(3) 0.0250(14) Uani 1 1 d
C11 C -0.4819(7) 0.8094(6) 0.0775(3) 0.0248(13) Uani 1 1 d
C12 C -0.4408(7) 0.8840(6) 0.1428(3) 0.0241(13) Uani 1 1 d
C21 C -0.1322(7) 0.4596(6) 0.2701(3) 0.0187(12) Uani 1 1 d
C22 C -0.1699(7) 0.3906(5) 0.2029(3) 0.0186(10) Uani 1 1 d
C23 C -0.1319(7) 0.4669(5) 0.1346(3) 0.0196(13) Uani 1 1 d
C24 C -0.0634(7) 0.6105(5) 0.1361(3) 0.0196(12) Uani 1 1 d
C25 C -0.0312(7) 0.6821(5) 0.2063(3) 0.0172(11) Uani 1 1 d
C26 C -0.0682(7) 0.6098(5) 0.2721(3) 0.0198(12) Uani 1 1 d
C27 C -0.2221(8) 0.2540(6) 0.3301(3) 0.0279(14) Uani 1 1 d
C28 C -0.2611(7) 0.1873(6) 0.2620(3) 0.0232(13) Uani 1 1 d
C29 C -0.1205(8) 0.4730(6) 0.0084(3) 0.0243(14) Uani 1 1 d
C30 C -0.0481(7) 0.6129(6) 0.0109(3) 0.0259(13) Uani 1 1 d
C31 C 0.0579(7) 0.8823(6) 0.2717(3) 0.0227(12) Uani 1 1 d
C32 C 0.0183(7) 0.8098(6) 0.3372(3) 0.0255(13) Uani 1 1 d
O1 O -0.2620(6) 0.1095(4) 0.0217(2) 0.0354(10) Uani 1 1 d
O2 O 0.0875(6) 0.9658(5) 0.0266(2) 0.0367(11) Uani 1 1 d
O3 O -0.7610(6) 0.1098(4) 0.3927(2) 0.0353(10) Uani 1 1 d
O4 O -0.4128(6) 0.9648(4) 0.3873(2) 0.0355(10) Uani 1 1 d
H7 H -0.522(6) 0.653(5) 0.458(3) 0.031(4) Uiso 1 1 d
H8 H -0.621(7) 0.427(5) 0.455(3) 0.031(4) Uiso 1 1 d
H9 H -0.800(7) 0.070(5) 0.164(3) 0.031(4) Uiso 1 1 d
H10 H -0.729(7) 0.193(5) 0.045(3) 0.031(4) Uiso 1 1 d
H11 H -0.439(7) 0.852(5) 0.031(3) 0.031(4) Uiso 1 1 d
H12 H -0.376(7) 0.994(5) 0.136(3) 0.031(4) Uiso 1 1 d
H27 H -0.251(7) 0.201(5) 0.382(3) 0.031(4) Uiso 1 1 d
H28 H -0.315(7) 0.082(5) 0.262(3) 0.031(4) Uiso 1 1 d
H29 H -0.122(7) 0.414(5) -0.034(3) 0.031(4) Uiso 1 1 d
H30 H -0.023(6) 0.658(5) -0.033(3) 0.031(4) Uiso 1 1 d
H31 H 0.118(7) 0.995(5) 0.277(3) 0.031(4) Uiso 1 1 d
H32 H 0.039(7) 0.856(5) 0.388(3) 0.031(4) Uiso 1 1 d
H1W H -0.121(10) 1.059(7) 0.020(4) 0.084(8) Uiso 1 1 d
H2W H -0.263(10) 1.204(7) 0.051(4) 0.084(8) Uiso 1 1 d
H3W H 0.046(10) 0.874(8) 0.061(4) 0.084(8) Uiso 1 1 d
H4W H -0.875(11) 0.937(8) -0.013(4) 0.084(8) Uiso 1 1 d
H5W H -0.634(10) 0.062(7) 0.385(4) 0.084(8) Uiso 1 1 d
H6W H -0.713(10) 0.800(8) -0.120(4) 0.084(8) Uiso 1 1 d
H7W H -0.362(10) 0.059(8) -0.071(4) 0.084(8) Uiso 1 1 d
H8W H -0.494(10) 0.878(7) 0.364(4) 0.084(8) Uiso 1 1 d

loop_
_atom_site_aniso_label
_atom_site_aniso_U_11
_atom_site_aniso_U_22
_atom_site_aniso_U_33
_atom_site_aniso_U_23
_atom_site_aniso_U_13
_atom_site_aniso_U_12
N1 0.022(2) 0.027(3) 0.020(3) -0.002(2) -0.001(2) 0.0028(19)
N2 0.022(2) 0.036(3) 0.017(2) 0.006(2) 0.0004(19) 0.002(2)
N3 0.020(3) 0.027(3) 0.027(3) -0.004(2) 0.004(2) -0.002(2)
N4 0.022(2) 0.028(3) 0.026(3) -0.003(2) 0.002(2) 0.001(2)
N5 0.021(3) 0.030(3) 0.018(3) 0.001(2) 0.000(2) 0.000(2)
N6 0.019(2) 0.027(2) 0.023(2) 0.003(2) 0.001(2) 0.0039(19)
N21 0.027(2) 0.024(2) 0.020(3) 0.001(2) -0.001(2) -0.002(2)
N22 0.019(2) 0.025(2) 0.022(3) 0.001(2) -0.008(2) -0.0024(19)
N23 0.025(2) 0.033(3) 0.017(2) -0.003(2) 0.000(2) 0.004(2)
N24 0.021(2) 0.028(3) 0.016(2) 0.001(2) -0.0013(19) 0.0046(19)
N25 0.022(2) 0.028(2) 0.020(2) -0.001(2) 0.001(2) 0.0018(19)
N26 0.025(3) 0.022(2) 0.021(3) 0.000(2) -0.002(2) 0.001(2)
C1 0.013(3) 0.027(3) 0.022(3) -0.004(3) -0.003(2) 0.004(2)
C2 0.015(3) 0.025(3) 0.019(3) 0.000(2) 0.003(2) 0.002(2)
C3 0.016(2) 0.025(2) 0.018(3) -0.002(3) 0.002(2) 0.002(2)
C4 0.015(3) 0.023(3) 0.023(3) -0.009(2) -0.001(2) 0.002(2)
C5 0.016(3) 0.025(3) 0.017(3) 0.000(2) -0.001(2) 0.002(2)
C6 0.014(2) 0.022(2) 0.017(3) 0.000(3) 0.002(2) 0.000(2)
C7 0.026(3) 0.029(3) 0.018(3) -0.003(2) 0.006(2) -0.003(2)
C8 0.025(3) 0.032(4) 0.016(3) -0.001(3) -0.002(2) 0.001(2)
C9 0.026(3) 0.032(3) 0.016(3) -0.002(3) 0.002(2) 0.003(2)
C10 0.026(3) 0.027(3) 0.022(3) -0.005(3) 0.003(3) -0.002(2)
C11 0.021(3) 0.030(3) 0.023(3) 0.005(3) 0.003(2) 0.003(2)
C12 0.021(3) 0.030(3) 0.021(3) 0.001(3) 0.000(2) 0.004(2)
C21 0.012(3) 0.026(3) 0.018(3) 0.002(2) -0.001(2) -0.001(2)
C22 0.013(2) 0.025(2) 0.017(3) 0.002(3) 0.000(2) 0.003(2)
C23 0.020(3) 0.024(3) 0.015(3) -0.001(2) 0.001(2) 0.001(2)
C24 0.015(3) 0.028(3) 0.016(3) 0.004(2) 0.000(2) 0.006(2)
C25 0.015(2) 0.021(2) 0.016(3) -0.002(3) 0.001(2) -0.001(2)
C26 0.017(3) 0.025(3) 0.018(3) 0.003(2) 0.003(2) 0.002(2)
C27 0.030(3) 0.031(3) 0.023(3) 0.000(3) 0.002(3) -0.001(3)
C28 0.029(3) 0.019(3) 0.022(3) 0.006(2) 0.003(2) 0.002(2)
C29 0.023(3) 0.034(4) 0.016(3) 0.001(3) 0.005(2) 0.000(2)
C30 0.025(3) 0.036(3) 0.017(3) 0.001(3) -0.001(2) 0.001(3)
C31 0.024(3) 0.023(3) 0.021(3) -0.003(3) 0.000(2) -0.003(2)
C32 0.024(3) 0.030(3) 0.023(3) -0.004(3) -0.007(2) 0.003(2)
O1 0.045(3) 0.031(2) 0.030(3) -0.0012(19) -0.007(2) -0.0054(19)
O2 0.044(3) 0.031(2) 0.034(3) -0.001(2) 0.006(2) -0.0023(19)
O3 0.041(3) 0.032(2) 0.033(3) 0.000(2) 0.004(2) -0.0060(19)
O4 0.042(3) 0.028(2) 0.036(3) 0.000(2) -0.008(2) -0.0078(19)

loop_
_atom_type_symbol
_atom_type_description
_atom_type_scat_dispersion_real
_atom_type_scat_dispersion_imag
_atom_type_scat_source
C C 0.0033 0.0016 'International Tables Vol C Tables 4.2.6.8 and 6.1.1.4'
H H 0.0000 0.0000 'International Tables Vol C Tables 4.2.6.8 and 6.1.1.4'
N N 0.0061 0.0033 'International Tables Vol C Tables 4.2.6.8 and 6.1.1.4'
O O 0.0106 0.0060 'International Tables Vol C Tables 4.2.6.8 and 6.1.1.4'

loop_
_geom_angle_atom_site_label_1
_geom_angle_atom_site_label_2
_geom_angle_atom_site_label_3
_geom_angle
C7 N1 C1 117.5(5)
C8 N2 C2 117.0(5)
C9 N3 C3 114.6(5)
C10 N4 C4 115.4(5)
C11 N5 C5 115.5(5)
C12 N6 C6 116.3(5)
C27 N21 C21 115.8(5)
C28 N22 C22 115.1(5)
C29 N23 C23 116.8(5)
C30 N24 C24 116.2(5)
C31 N25 C25 115.0(5)
C32 N26 C26 115.8(5)
N1 C1 C2 120.5(5)
N1 C1 C6 118.8(5)
C2 C1 C6 120.7(5)
N2 C2 C1 121.6(5)
N2 C2 C3 119.5(5)
C1 C2 C3 118.8(5)
N3 C3 C4 122.8(5)
N3 C3 C2 117.3(5)
C4 C3 C2 120.0(5)
N4 C4 C3 121.4(5)
N4 C4 C5 117.5(5)
C3 C4 C5 121.1(5)
N5 C5 C6 121.5(5)
N5 C5 C4 119.4(5)
C6 C5 C4 119.1(5)
N6 C6 C5 121.5(5)
N6 C6 C1 118.3(5)
C5 C6 C1 120.2(4)
N1 C7 C8 121.9(5)
N2 C8 C7 121.5(5)
N3 C9 C10 122.8(5)
N4 C10 C9 122.9(5)
N5 C11 C12 124.0(5)
N6 C12 C11 121.2(5)
N21 C21 C22 120.9(5)
N21 C21 C26 118.3(5)
C22 C21 C26 120.9(5)
N22 C22 C21 122.8(5)
N22 C22 C23 117.9(5)
C21 C22 C23 119.2(5)
N23 C23 C24 120.3(5)
N23 C23 C22 119.5(5)
C24 C23 C22 120.2(5)
N24 C24 C23 121.9(5)
N24 C24 C25 118.2(5)
C23 C24 C25 119.8(4)
N25 C25 C26 121.6(5)
N25 C25 C24 118.0(5)
C26 C25 C24 120.4(4)
N26 C26 C25 122.0(5)
N26 C26 C21 118.6(4)
C25 C26 C21 119.4(5)
N21 C27 C28 122.3(5)
N22 C28 C27 123.0(5)
N23 C29 C30 122.2(5)
N24 C30 C29 122.5(5)
N25 C31 C32 123.0(5)
N26 C32 C31 122.6(5)

loop_
_geom_bond_atom_site_label_1
_geom_bond_atom_site_label_2
_geom_bond_distance
N1 C7 1.318(7)
N1 C1 1.361(6)
N2 C8 1.335(7)
N2 C2 1.347(6)
N3 C9 1.330(7)
N3 C3 1.369(6)
N4 C10 1.332(7)
N4 C4 1.361(6)
N5 C11 1.318(7)
N5 C5 1.358(6)
N6 C12 1.321(7)
N6 C6 1.375(5)
N21 C27 1.330(7)
N21 C21 1.359(6)
N22 C28 1.313(7)
N22 C22 1.357(5)
N23 C29 1.330(7)
N23 C23 1.362(6)
N24 C30 1.330(7)
N24 C24 1.352(6)
N25 C31 1.337(7)
N25 C25 1.371(5)
N26 C32 1.321(6)
N26 C26 1.362(6)
C1 C2 1.412(7)
C1 C6 1.450(7)
C2 C3 1.452(7)
C3 C4 1.394(7)
C4 C5 1.455(7)
C5 C6 1.393(7)
C7 C8 1.413(8)
C9 C10 1.400(8)
C11 C12 1.399(7)
C21 C22 1.400(7)
C21 C26 1.457(7)
C22 C23 1.452(7)
C23 C24 1.409(7)
C24 C25 1.453(7)
C25 C26 1.394(7)
C27 C28 1.408(8)
C29 C30 1.388(8)
C31 C32 1.392(7)
